data_7244341
loop_
_publ_author_name
'Wang, Xiang'
'Lin, Jiafeng'
'Li, Huan'
'Wang, Chenying'
'Wang, Xiuli'

_publ_section_title
;
 Carbazole-based bis-imidazole ligand-involved synthesis of
 inorganic--organic hybrid polyoxometalates as electrochemical sensors for
 detecting bromate and efficient catalysts for selective oxidation of
 thioether
;
_journal_issue 8
_journal_name_full 'RSC Advances'
_journal_page_first 4437
_journal_page_last 4445
_journal_paper_doi 10.1039/D1RA08861K
_journal_volume 12
_journal_year 2022
_chemical_formula_moiety 'C36 H26 Mo2 N10 Ni O7'
_chemical_formula_sum 'C36 H26 Mo2 N10 Ni O7'
_chemical_formula_weight 961.24
_space_group_crystal_system monoclinic
_space_group_IT_number 14
_space_group_name_Hall '-P 2yn'
_space_group_name_H-M_alt 'P 1 21/n 1'
_atom_sites_solution_hydrogens geom
_audit_creation_method SHELXL-2014/7
_audit_update_record
;
2022-01-25 deposited with the CCDC.	2022-01-27 downloaded from the CCDC.
;
_cell_angle_alpha 90
_cell_angle_beta 93.938(2)
_cell_angle_gamma 90
_cell_formula_units_Z 4
_cell_length_a 12.1311(14)
_cell_length_b 19.995(2)
_cell_length_c 14.5390(16)
_cell_measurement_reflns_used 3946
_cell_measurement_temperature 296(2)
_cell_measurement_theta_max 26.17
_cell_measurement_theta_min 2.26
_cell_volume 3518.3(7)
_computing_cell_refinement 'SAINT+ Ver. 2016.5-0 (Bruker-AXS, 2016)'
_computing_data_collection 'APEX3 Ver. 2016.5-0 (Bruker-AXS, 2016)'
_computing_data_reduction 'SAINT+ Ver. 2016.5-0 (Bruker-AXS, 2016)'
_computing_molecular_graphics 'Bruker SHELXTL'
_computing_publication_material 'Bruker SHELXTL'
_computing_structure_refinement 'SHELXL-2014/7 (Sheldrick, 2014)'
_computing_structure_solution 'SHELXT-2014/7 (Sheldrick, 2014)'
_diffrn_ambient_temperature 296(2)
_diffrn_measured_fraction_theta_full 0.998
_diffrn_measured_fraction_theta_max 0.996
_diffrn_measurement_device_type 'Bruker APEX-II CCD'
_diffrn_measurement_method '\f and \w scans'
_diffrn_radiation_type MoK\a
_diffrn_radiation_wavelength 0.71073
_diffrn_reflns_av_R_equivalents 0.0609
_diffrn_reflns_av_unetI/netI 0.0574
_diffrn_reflns_Laue_measured_fraction_full 0.998
_diffrn_reflns_Laue_measured_fraction_max 0.996
_diffrn_reflns_limit_h_max 15
_diffrn_reflns_limit_h_min -13
_diffrn_reflns_limit_k_max 24
_diffrn_reflns_limit_k_min -25
_diffrn_reflns_limit_l_max 18
_diffrn_reflns_limit_l_min -18
_diffrn_reflns_number 22252
_diffrn_reflns_point_group_measured_fraction_full 0.998
_diffrn_reflns_point_group_measured_fraction_max 0.996
_diffrn_reflns_theta_full 25.242
_diffrn_reflns_theta_max 26.468
_diffrn_reflns_theta_min 1.734
_exptl_absorpt_coefficient_mu 1.299
_exptl_absorpt_correction_T_max 0.901
_exptl_absorpt_correction_T_min 0.878
_exptl_absorpt_correction_type multi-scan
_exptl_crystal_colour Green
_exptl_crystal_density_diffrn 1.815
_exptl_crystal_description block
_exptl_crystal_F_000 1920.0
_exptl_crystal_size_max 0.1
_exptl_crystal_size_mid 0.1
_exptl_crystal_size_min 0.08
_refine_diff_density_max 1.797
_refine_diff_density_min -0.970
_refine_diff_density_rms 0.140
_refine_ls_extinction_method none
_refine_ls_goodness_of_fit_ref 0.918
_refine_ls_hydrogen_treatment constr
_refine_ls_matrix_type full
_refine_ls_number_parameters 505
_refine_ls_number_reflns 7234
_refine_ls_number_restraints 1
_refine_ls_restrained_S_all 0.921
_refine_ls_R_factor_all 0.0815
_refine_ls_R_factor_gt 0.0490
_refine_ls_shift/su_max 0.001
_refine_ls_shift/su_mean 0.000
_refine_ls_structure_factor_coef Fsqd
_refine_ls_weighting_details 'w=1/[\s^2^(Fo^2^)+(0.0827P)^2^+11.8129P] where P=(Fo^2^+2Fc^2^)/3'
_refine_ls_weighting_scheme calc
_refine_ls_wR_factor_gt 0.1303
_refine_ls_wR_factor_ref 0.1552
_reflns_Friedel_coverage 0.000
_reflns_number_gt 4862
_reflns_number_total 7262
_reflns_threshold_expression 'I > 2\s(I)'
_cod_data_source_file d1ra08861k2.cif
_cod_data_source_block 1
_cod_original_cell_volume 3518.2(7)
_cod_original_sg_symbol_H-M 'P 21/n'
_cod_database_code 7244341
_shelx_shelxl_version_number 2014/7
_shelx_space_group_comment
;
The symmetry employed for this shelxl refinement is uniquely defined
by the following loop, which should always be used as a source of
symmetry information in preference to the above space-group names.
They are only intended as comments.
;

loop_
_space_group_symop_operation_xyz
'x, y, z'
'-x+1/2, y+1/2, -z+1/2'
'-x, -y, -z'
'x-1/2, -y-1/2, z-1/2'

loop_
_atom_site_label
_atom_site_type_symbol
_atom_site_fract_x
_atom_site_fract_y
_atom_site_fract_z
_atom_site_U_iso_or_equiv
_atom_site_adp_type
_atom_site_occupancy
_atom_site_site_symmetry_order
_atom_site_calc_flag
_atom_site_refinement_flags_posn
_atom_site_refinement_flags_adp
_atom_site_refinement_flags_occupancy
_atom_site_disorder_assembly
_atom_site_disorder_group
Mo2 Mo 0.47348(3) 0.54765(2) 0.41057(3) 0.02330(14) Uani 1 1 d . . . . .
Mo1 Mo 0.54002(4) 0.64742(2) 0.59045(3) 0.02753(14) Uani 1 1 d . . . . .
Ni1 Ni 0.48581(6) 0.74013(3) 0.41711(5) 0.02818(18) Uani 1 1 d . . . . .
O7 O 0.4963(3) 0.63721(17) 0.4514(2) 0.0283(8) Uani 1 1 d . . . . .
O6 O 0.4920(4) 0.45497(17) 0.4488(3) 0.0363(10) Uani 1 1 d . . . . .
O5 O 0.5632(4) 0.73086(19) 0.5571(3) 0.0410(10) Uani 1 1 d . . . . .
O4 O 0.5581(4) 0.5466(2) 0.3212(3) 0.0459(11) Uani 1 1 d . . . . .
N10 N 0.4101(4) 0.7233(2) 0.2881(3) 0.0329(11) Uani 1 1 d . . . . .
O3 O 0.3398(4) 0.5484(2) 0.3689(3) 0.0485(12) Uani 1 1 d . . . . .
N9 N 0.3334(4) 0.7413(2) 0.4709(3) 0.0378(11) Uani 1 1 d . . . . .
N8 N 0.3572(4) 0.2692(2) 0.6378(3) 0.0350(11) Uani 1 1 d . . . . .
O2 O 0.6609(4) 0.6218(2) 0.6472(4) 0.0578(13) Uani 1 1 d . . . . .
N7 N 0.3864(4) 0.6754(2) 0.1513(3) 0.0328(11) Uani 1 1 d . . . . .
N6 N 0.8909(4) 0.4303(2) 0.0479(3) 0.0376(11) Uani 1 1 d . . . . .
N5 N 0.1818(4) 0.7030(2) 0.5278(3) 0.0395(12) Uani 1 1 d . . . . .
N4 N 0.9943(4) 0.3433(2) 0.0860(3) 0.0406(12) Uani 1 1 d D . . . .
O1 O 0.4410(4) 0.6491(2) 0.6691(3) 0.0529(12) Uani 1 1 d . . . . .
N3 N 0.2062(4) 0.3183(2) 0.6772(3) 0.0365(11) Uani 1 1 d . . . . .
N2 N -0.1176(4) 0.5130(3) 0.6321(4) 0.0473(14) Uani 1 1 d . . . . .
H2 H -0.1881 0.5131 0.6355 0.057 Uiso 1 1 calc R U . . .
C36 C 0.5546(5) 0.5779(3) -0.0021(4) 0.0332(13) Uani 1 1 d . . . . .
C35 C 0.5080(5) 0.5979(3) 0.0777(4) 0.0325(13) Uani 1 1 d . . . . .
H35 H 0.5342 0.5817 0.1351 0.039 Uiso 1 1 calc R U . . .
N1 N 0.5724(5) 0.5767(3) -0.1561(4) 0.0542(16) Uani 1 1 d . . . . .
H1 H 0.5598 0.5838 -0.2142 0.065 Uiso 1 1 calc R U . . .
C34 C 0.6515(5) 0.5384(3) -0.0194(4) 0.0331(13) Uani 1 1 d . . . . .
C33 C 0.7290(5) 0.5028(3) 0.0363(4) 0.0343(13) Uani 1 1 d . . . . .
H33 H 0.7245 0.5008 0.0998 0.041 Uiso 1 1 calc R U . . .
C32 C 0.8121(5) 0.4709(3) -0.0058(4) 0.0385(14) Uani 1 1 d . . . . .
C31 C 0.4541(5) 0.6848(3) 0.2282(4) 0.0331(13) Uani 1 1 d . . . . .
H31 H 0.5240 0.6659 0.2373 0.040 Uiso 1 1 calc R U . . .
C30 C 0.4209(5) 0.6431(3) 0.0692(4) 0.0321(12) Uani 1 1 d . . . . .
C29 C 0.0564(5) 0.5475(3) 0.6088(4) 0.0370(14) Uani 1 1 d . . . . .
C28 C 0.2890(5) 0.3181(3) 0.6203(4) 0.0374(13) Uani 1 1 d . . . . .
H28 H 0.2964 0.3494 0.5738 0.045 Uiso 1 1 calc R U . . .
C27 C 0.9295(5) 0.3704(3) 0.0211(4) 0.0373(14) Uani 1 1 d . . . . .
H27 H 0.9121 0.3510 -0.0362 0.045 Uiso 1 1 calc R U . . .
C26 C 0.0602(5) 0.4788(3) 0.6383(4) 0.0377(14) Uani 1 1 d . . . . .
C25 C 0.3076(5) 0.7402(3) 0.2478(4) 0.0416(14) Uani 1 1 d . . . . .
H25 H 0.2564 0.7672 0.2749 0.050 Uiso 1 1 calc R U . . .
C24 C -0.0558(5) 0.5662(4) 0.6062(4) 0.0409(15) Uani 1 1 d . . . . .
C23 C 0.1197(5) 0.3678(3) 0.6753(4) 0.0383(14) Uani 1 1 d . . . . .
C22 C 0.1024(5) 0.6556(3) 0.5563(4) 0.0388(14) Uani 1 1 d . . . . .
C21 C 0.2738(5) 0.6884(3) 0.4855(4) 0.0395(14) Uani 1 1 d . . . . .
H21 H 0.2930 0.6454 0.4685 0.047 Uiso 1 1 calc R U . . .
C20 C 0.2925(5) 0.7124(3) 0.1644(5) 0.0442(15) Uani 1 1 d . . . . .
H20 H 0.2308 0.7170 0.1232 0.053 Uiso 1 1 calc R U . . .
C19 C -0.0497(5) 0.4595(3) 0.6517(4) 0.0413(15) Uani 1 1 d . . . . .
C18 C 0.5101(6) 0.6003(3) -0.0881(4) 0.0419(15) Uani 1 1 d . . . . .
C17 C 0.1458(5) 0.4326(3) 0.6520(4) 0.0395(14) Uani 1 1 d . . . . .
H17 H 0.2187 0.4452 0.6456 0.047 Uiso 1 1 calc R U . . .
C16 C 0.3747(5) 0.6641(3) -0.0172(4) 0.0423(15) Uani 1 1 d . . . . .
H16 H 0.3146 0.6931 -0.0208 0.051 Uiso 1 1 calc R U . . .
C15 C 0.1369(4) 0.5929(3) 0.5846(4) 0.0378(14) Uani 1 1 d . . . . .
H15 H 0.2112 0.5811 0.5874 0.045 Uiso 1 1 calc R U . . .
C14 C 0.0107(5) 0.3493(4) 0.6900(4) 0.0468(16) Uani 1 1 d . . . . .
H14 H -0.0045 0.3055 0.7067 0.056 Uiso 1 1 calc R U . . .
C13 C 0.6596(6) 0.5392(3) -0.1158(4) 0.0464(16) Uani 1 1 d . . . . .
C12 C -0.0888(5) 0.6308(4) 0.5798(4) 0.0491(17) Uani 1 1 d . . . . .
H12 H -0.1625 0.6437 0.5795 0.059 Uiso 1 1 calc R U . . .
C11 C -0.0091(5) 0.6750(4) 0.5541(4) 0.0469(16) Uani 1 1 d . . . . .
H11 H -0.0293 0.7179 0.5351 0.056 Uiso 1 1 calc R U . . .
C10 C 0.2219(6) 0.2645(4) 0.7339(5) 0.0495(17) Uani 1 1 d . . . . .
H10 H 0.1772 0.2511 0.7800 0.059 Uiso 1 1 calc R U . . .
C9 C 0.3155(6) 0.2345(3) 0.7097(4) 0.0467(16) Uani 1 1 d . . . . .
H9 H 0.3468 0.1964 0.7373 0.056 Uiso 1 1 calc R U . . .
C8 C 0.9989(6) 0.3867(3) 0.1586(5) 0.0512(17) Uani 1 1 d . . . . .
H8 H 1.0398 0.3803 0.2144 0.061 Uiso 1 1 calc R U . . .
C7 C -0.0739(5) 0.3948(3) 0.6802(4) 0.0462(16) Uani 1 1 d . . . . .
H7 H -0.1456 0.3829 0.6923 0.055 Uiso 1 1 calc R U . . .
C6 C 0.2746(6) 0.7937(3) 0.5047(5) 0.0506(17) Uani 1 1 d . . . . .
H6 H 0.2959 0.8383 0.5035 0.061 Uiso 1 1 calc R U . . .
C5 C 0.4182(6) 0.6418(3) -0.0962(4) 0.0466(16) Uani 1 1 d . . . . .
H5 H 0.3868 0.6541 -0.1539 0.056 Uiso 1 1 calc R U . . .
C4 C 0.8202(6) 0.4726(3) -0.1014(5) 0.0531(18) Uani 1 1 d . . . . .
H4 H 0.8777 0.4504 -0.1275 0.064 Uiso 1 1 calc R U . . .
C3 C 0.7441(7) 0.5067(4) -0.1563(5) 0.060(2) Uani 1 1 d . . . . .
H3 H 0.7489 0.5081 -0.2199 0.072 Uiso 1 1 calc R U . . .
C2 C 0.1824(6) 0.7710(3) 0.5396(5) 0.059(2) Uani 1 1 d . . . . .
H2A H 0.1291 0.7965 0.5665 0.071 Uiso 1 1 calc R U . . .
C1 C 0.9335(6) 0.4411(3) 0.1363(5) 0.0533(19) Uani 1 1 d . . . . .
H1A H 0.9208 0.4777 0.1735 0.064 Uiso 1 1 calc R U . . .

loop_
_atom_site_aniso_label
_atom_site_aniso_U_11
_atom_site_aniso_U_22
_atom_site_aniso_U_33
_atom_site_aniso_U_23
_atom_site_aniso_U_13
_atom_site_aniso_U_12
Mo2 0.0249(2) 0.0220(3) 0.0228(2) 0.00137(17) 0.00093(18) -0.00111(16)
Mo1 0.0327(3) 0.0257(3) 0.0240(3) 0.00089(18) 0.00087(19) -0.00419(19)
Ni1 0.0320(4) 0.0244(4) 0.0283(4) 0.0020(3) 0.0031(3) -0.0002(3)
O7 0.036(2) 0.024(2) 0.0246(19) 0.0033(15) 0.0015(16) -0.0001(15)
O6 0.063(3) 0.020(2) 0.025(2) -0.0001(15) -0.0048(19) -0.0012(17)
O5 0.060(3) 0.026(2) 0.036(2) 0.0067(18) -0.004(2) -0.0128(19)
O4 0.061(3) 0.038(3) 0.042(3) 0.0002(19) 0.022(2) 0.001(2)
N10 0.035(3) 0.032(3) 0.031(3) 0.000(2) 0.001(2) 0.003(2)
O3 0.036(2) 0.039(3) 0.068(3) -0.004(2) -0.011(2) -0.0010(18)
N9 0.042(3) 0.033(3) 0.040(3) -0.001(2) 0.007(2) 0.008(2)
N8 0.034(3) 0.035(3) 0.036(3) 0.004(2) -0.001(2) -0.007(2)
O2 0.048(3) 0.049(3) 0.073(3) 0.009(2) -0.022(2) -0.009(2)
N7 0.031(2) 0.031(3) 0.036(3) 0.001(2) 0.000(2) 0.0012(19)
N6 0.043(3) 0.027(3) 0.043(3) -0.007(2) 0.007(2) -0.002(2)
N5 0.037(3) 0.038(3) 0.044(3) -0.001(2) 0.009(2) 0.010(2)
N4 0.050(3) 0.029(3) 0.042(3) -0.006(2) 0.001(2) -0.002(2)
O1 0.068(3) 0.044(3) 0.050(3) -0.007(2) 0.029(2) -0.009(2)
N3 0.032(3) 0.038(3) 0.040(3) 0.000(2) 0.006(2) -0.008(2)
N2 0.023(3) 0.071(4) 0.049(3) -0.008(3) 0.011(2) 0.001(2)
C36 0.049(3) 0.024(3) 0.026(3) 0.003(2) -0.004(2) -0.005(2)
C35 0.049(3) 0.024(3) 0.024(3) 0.001(2) -0.002(2) -0.004(2)
N1 0.092(5) 0.044(3) 0.026(3) 0.006(2) 0.004(3) 0.015(3)
C34 0.050(4) 0.020(3) 0.029(3) 0.001(2) 0.002(3) -0.004(2)
C33 0.053(4) 0.019(3) 0.031(3) -0.002(2) 0.004(3) -0.003(2)
C32 0.050(4) 0.028(3) 0.038(3) -0.001(3) 0.006(3) 0.000(3)
C31 0.033(3) 0.033(3) 0.033(3) 0.002(2) -0.003(2) 0.004(2)
C30 0.040(3) 0.026(3) 0.030(3) 0.000(2) 0.001(2) -0.006(2)
C29 0.026(3) 0.053(4) 0.033(3) -0.003(3) 0.009(2) 0.001(3)
C28 0.034(3) 0.039(3) 0.040(3) 0.002(3) 0.007(3) -0.006(3)
C27 0.051(4) 0.024(3) 0.038(3) -0.010(2) 0.009(3) -0.003(2)
C26 0.031(3) 0.047(4) 0.037(3) -0.005(3) 0.013(3) -0.004(3)
C25 0.037(3) 0.041(4) 0.046(4) -0.001(3) -0.001(3) 0.011(3)
C24 0.025(3) 0.066(4) 0.033(3) -0.008(3) 0.007(2) 0.008(3)
C23 0.032(3) 0.048(4) 0.036(3) -0.002(3) 0.010(3) -0.009(3)
C22 0.034(3) 0.047(4) 0.036(3) -0.005(3) 0.010(3) 0.004(3)
C21 0.034(3) 0.036(3) 0.049(4) -0.006(3) 0.010(3) 0.004(2)
C20 0.033(3) 0.044(4) 0.053(4) -0.002(3) -0.010(3) 0.005(3)
C19 0.030(3) 0.064(4) 0.030(3) -0.012(3) 0.009(3) -0.004(3)
C18 0.071(4) 0.029(3) 0.025(3) -0.001(2) -0.001(3) 0.004(3)
C17 0.025(3) 0.046(4) 0.048(4) -0.003(3) 0.010(3) -0.004(3)
C16 0.053(4) 0.033(3) 0.038(3) 0.002(3) -0.014(3) 0.000(3)
C15 0.021(3) 0.047(4) 0.047(4) -0.001(3) 0.012(2) 0.007(2)
C14 0.038(3) 0.060(4) 0.044(4) -0.004(3) 0.011(3) -0.016(3)
C13 0.075(5) 0.035(4) 0.029(3) 0.001(3) 0.006(3) 0.000(3)
C12 0.028(3) 0.076(5) 0.044(4) -0.010(3) 0.001(3) 0.015(3)
C11 0.033(3) 0.059(4) 0.049(4) -0.005(3) 0.006(3) 0.013(3)
C10 0.048(4) 0.057(4) 0.044(4) 0.009(3) 0.010(3) -0.018(3)
C9 0.053(4) 0.042(4) 0.045(4) 0.015(3) 0.003(3) -0.010(3)
C8 0.070(5) 0.036(4) 0.045(4) -0.011(3) -0.010(3) 0.006(3)
C7 0.032(3) 0.059(4) 0.050(4) -0.005(3) 0.015(3) -0.014(3)
C6 0.057(4) 0.028(3) 0.069(5) 0.004(3) 0.020(4) 0.007(3)
C5 0.067(5) 0.039(4) 0.032(3) 0.005(3) -0.011(3) 0.000(3)
C4 0.075(5) 0.045(4) 0.042(4) 0.003(3) 0.023(4) 0.007(3)
C3 0.095(6) 0.054(5) 0.033(4) 0.005(3) 0.019(4) 0.008(4)
C2 0.070(5) 0.037(4) 0.073(5) 0.004(4) 0.031(4) 0.021(3)
C1 0.071(5) 0.041(4) 0.047(4) -0.018(3) -0.007(4) 0.009(3)

loop_
_atom_type_symbol
_atom_type_description
_atom_type_scat_dispersion_real
_atom_type_scat_dispersion_imag
_atom_type_scat_source
C C 0.0033 0.0016 'International Tables Vol C Tables 4.2.6.8 and 6.1.1.4'
H H 0.0000 0.0000 'International Tables Vol C Tables 4.2.6.8 and 6.1.1.4'
N N 0.0061 0.0033 'International Tables Vol C Tables 4.2.6.8 and 6.1.1.4'
O O 0.0106 0.0060 'International Tables Vol C Tables 4.2.6.8 and 6.1.1.4'
Ni Ni 0.3393 1.1124 'International Tables Vol C Tables 4.2.6.8 and 6.1.1.4'
Mo Mo -1.6832 0.6857 'International Tables Vol C Tables 4.2.6.8 and 6.1.1.4'

loop_
_geom_angle_atom_site_label_1
_geom_angle_atom_site_label_2
_geom_angle_atom_site_label_3
_geom_angle
_geom_angle_site_symmetry_1
_geom_angle_site_symmetry_3
_geom_angle_publ_flag
O3 Mo2 O4 109.8(2) . . ?
O3 Mo2 O7 102.61(18) . . ?
O4 Mo2 O7 99.57(18) . . ?
O3 Mo2 O6 101.56(19) . . ?
O4 Mo2 O6 98.16(19) . . ?
O7 Mo2 O6 142.93(17) . . ?
O3 Mo2 O6 118.7(2) . 3_666 ?
O4 Mo2 O6 131.5(2) . 3_666 ?
O7 Mo2 O6 72.48(14) . 3_666 ?
O6 Mo2 O6 71.36(17) . 3_666 ?
O2 Mo1 O1 107.5(3) . . ?
O2 Mo1 O5 105.5(2) . . ?
O1 Mo1 O5 107.3(2) . . ?
O2 Mo1 O7 126.6(2) . . ?
O1 Mo1 O7 120.7(2) . . ?
O5 Mo1 O7 81.94(16) . . ?
O2 Mo1 O6 88.6(2) . 3_666 ?
O1 Mo1 O6 94.17(19) . 3_666 ?
O5 Mo1 O6 148.78(17) . 3_666 ?
O7 Mo1 O6 67.49(14) . 3_666 ?
N9 Ni1 N10 89.5(2) . . ?
N9 Ni1 N4 96.1(2) . 2_655 ?
N10 Ni1 N4 100.82(19) . 2_655 ?
N9 Ni1 N8 175.57(19) . 3_666 ?
N10 Ni1 N8 89.94(18) . 3_666 ?
N4 Ni1 N8 88.33(18) 2_655 3_666 ?
N9 Ni1 O7 87.83(17) . . ?
N10 Ni1 O7 94.09(16) . . ?
N4 Ni1 O7 164.59(18) 2_655 . ?
N8 Ni1 O7 87.83(16) 3_666 . ?
N9 Ni1 O5 89.21(18) . . ?
N10 Ni1 O5 165.68(17) . . ?
N4 Ni1 O5 93.50(17) 2_655 . ?
N8 Ni1 O5 90.22(17) 3_666 . ?
O7 Ni1 O5 71.61(14) . . ?
Mo2 O7 Mo1 114.87(17) . . ?
Mo2 O7 Ni1 146.79(19) . . ?
Mo1 O7 Ni1 98.12(15) . . ?
Mo2 O6 Mo2 108.64(17) . 3_666 ?
Mo2 O6 Mo1 144.7(2) . 3_666 ?
Mo2 O6 Mo1 105.04(16) 3_666 3_666 ?
Mo1 O5 Ni1 105.59(18) . . ?
C31 N10 C25 105.0(5) . . ?
C31 N10 Ni1 121.8(4) . . ?
C25 N10 Ni1 132.8(4) . . ?
C21 N9 C6 104.6(5) . . ?
C21 N9 Ni1 125.1(4) . . ?
C6 N9 Ni1 130.2(4) . . ?
C28 N8 C9 105.4(5) . . ?
C28 N8 Ni1 124.8(4) . 3_666 ?
C9 N8 Ni1 128.7(4) . 3_666 ?
C31 N7 C20 105.7(5) . . ?
C31 N7 C30 123.4(5) . . ?
C20 N7 C30 129.9(5) . . ?
C27 N6 C1 107.1(5) . . ?
C27 N6 C32 124.9(5) . . ?
C1 N6 C32 127.8(5) . . ?
C21 N5 C2 106.0(5) . . ?
C21 N5 C22 125.8(5) . . ?
C2 N5 C22 128.1(5) . . ?
C27 N4 C8 106.7(5) . . ?
C27 N4 Ni1 117.5(4) . 2_645 ?
C8 N4 Ni1 130.4(4) . 2_645 ?
C28 N3 C10 106.9(5) . . ?
C28 N3 C23 124.4(5) . . ?
C10 N3 C23 128.7(5) . . ?
C19 N2 C24 109.3(5) . . ?
C19 N2 H2 125.3 . . ?
C24 N2 H2 125.3 . . ?
C35 C36 C18 120.1(6) . . ?
C35 C36 C34 133.2(5) . . ?
C18 C36 C34 106.6(5) . . ?
C36 C35 C30 117.7(5) . . ?
C36 C35 H35 121.2 . . ?
C30 C35 H35 121.2 . . ?
C18 N1 C13 108.8(5) . . ?
C18 N1 H1 125.6 . . ?
C13 N1 H1 125.6 . . ?
C33 C34 C13 119.5(6) . . ?
C33 C34 C36 134.4(5) . . ?
C13 C34 C36 106.1(5) . . ?
C32 C33 C34 117.7(5) . . ?
C32 C33 H33 121.1 . . ?
C34 C33 H33 121.1 . . ?
C33 C32 C4 122.3(6) . . ?
C33 C32 N6 120.0(5) . . ?
C4 C32 N6 117.6(6) . . ?
N10 C31 N7 112.4(5) . . ?
N10 C31 H31 123.8 . . ?
N7 C31 H31 123.8 . . ?
C35 C30 C16 121.9(6) . . ?
C35 C30 N7 118.6(5) . . ?
C16 C30 N7 119.0(5) . . ?
C15 C29 C24 120.8(6) . . ?
C15 C29 C26 133.4(5) . . ?
C24 C29 C26 105.8(5) . . ?
N8 C28 N3 112.1(5) . . ?
N8 C28 H28 123.9 . . ?
N3 C28 H28 123.9 . . ?
N4 C27 N6 111.2(5) . . ?
N4 C27 H27 124.4 . . ?
N6 C27 H27 124.4 . . ?
C17 C26 C19 120.1(6) . . ?
C17 C26 C29 133.1(5) . . ?
C19 C26 C29 106.8(5) . . ?
C20 C25 N10 110.3(5) . . ?
C20 C25 H25 124.8 . . ?
N10 C25 H25 124.8 . . ?
N2 C24 C12 129.9(6) . . ?
N2 C24 C29 109.4(6) . . ?
C12 C24 C29 120.7(6) . . ?
C17 C23 C14 121.2(6) . . ?
C17 C23 N3 118.0(5) . . ?
C14 C23 N3 120.7(6) . . ?
C15 C22 C11 122.1(6) . . ?
C15 C22 N5 119.5(5) . . ?
C11 C22 N5 118.4(6) . . ?
N9 C21 N5 112.7(5) . . ?
N9 C21 H21 123.7 . . ?
N5 C21 H21 123.7 . . ?
C25 C20 N7 106.6(5) . . ?
C25 C20 H20 126.7 . . ?
N7 C20 H20 126.7 . . ?
N2 C19 C7 130.5(6) . . ?
N2 C19 C26 108.6(6) . . ?
C7 C19 C26 120.8(6) . . ?
N1 C18 C5 128.7(6) . . ?
N1 C18 C36 109.7(6) . . ?
C5 C18 C36 121.7(6) . . ?
C23 C17 C26 118.3(5) . . ?
C23 C17 H17 120.8 . . ?
C26 C17 H17 120.8 . . ?
C5 C16 C30 120.0(6) . . ?
C5 C16 H16 120.0 . . ?
C30 C16 H16 120.0 . . ?
C22 C15 C29 117.6(5) . . ?
C22 C15 H15 121.2 . . ?
C29 C15 H15 121.2 . . ?
C7 C14 C23 121.1(6) . . ?
C7 C14 H14 119.5 . . ?
C23 C14 H14 119.5 . . ?
C3 C13 N1 129.7(6) . . ?
C3 C13 C34 121.6(6) . . ?
N1 C13 C34 108.7(6) . . ?
C11 C12 C24 118.2(6) . . ?
C11 C12 H12 120.9 . . ?
C24 C12 H12 120.9 . . ?
C12 C11 C22 120.6(6) . . ?
C12 C11 H11 119.7 . . ?
C22 C11 H11 119.7 . . ?
C9 C10 N3 106.2(6) . . ?
C9 C10 H10 126.9 . . ?
N3 C10 H10 126.9 . . ?
C10 C9 N8 109.4(6) . . ?
C10 C9 H9 125.3 . . ?
N8 C9 H9 125.3 . . ?
N4 C8 C1 109.1(6) . . ?
N4 C8 H8 125.4 . . ?
C1 C8 H8 125.4 . . ?
C14 C7 C19 118.3(6) . . ?
C14 C7 H7 120.8 . . ?
C19 C7 H7 120.8 . . ?
C2 C6 N9 110.1(6) . . ?
C2 C6 H6 124.9 . . ?
N9 C6 H6 124.9 . . ?
C16 C5 C18 118.4(6) . . ?
C16 C5 H5 120.8 . . ?
C18 C5 H5 120.8 . . ?
C3 C4 C32 120.2(7) . . ?
C3 C4 H4 119.9 . . ?
C32 C4 H4 119.9 . . ?
C4 C3 C13 118.6(6) . . ?
C4 C3 H3 120.7 . . ?
C13 C3 H3 120.7 . . ?
C6 C2 N5 106.6(6) . . ?
C6 C2 H2A 126.7 . . ?
N5 C2 H2A 126.7 . . ?
N6 C1 C8 105.8(5) . . ?
N6 C1 H1A 127.1 . . ?
C8 C1 H1A 127.1 . . ?

loop_
_geom_bond_atom_site_label_1
_geom_bond_atom_site_label_2
_geom_bond_distance
_geom_bond_site_symmetry_2
_geom_bond_publ_flag
Mo2 O3 1.692(4) . ?
Mo2 O4 1.710(4) . ?
Mo2 O7 1.901(4) . ?
Mo2 O6 1.943(4) . ?
Mo2 O6 2.060(4) 3_666 ?
Mo1 O2 1.711(4) . ?
Mo1 O1 1.715(4) . ?
Mo1 O5 1.765(4) . ?
Mo1 O7 2.065(4) . ?
Mo1 O6 2.153(4) 3_666 ?
Ni1 N9 2.056(5) . ?
Ni1 N10 2.058(5) . ?
Ni1 N4 2.079(5) 2_655 ?
Ni1 N8 2.123(5) 3_666 ?
Ni1 O7 2.119(4) . ?
Ni1 O5 2.191(4) . ?
O6 Mo2 2.060(4) 3_666 ?
O6 Mo1 2.153(4) 3_666 ?
N10 C31 1.305(7) . ?
N10 C25 1.379(7) . ?
N9 C21 1.306(8) . ?
N9 C6 1.377(8) . ?
N8 C28 1.294(7) . ?
N8 C9 1.380(7) . ?
N8 Ni1 2.123(5) 3_666 ?
N7 C31 1.354(7) . ?
N7 C20 1.383(7) . ?
N7 C30 1.444(7) . ?
N6 C27 1.354(7) . ?
N6 C1 1.369(8) . ?
N6 C32 1.442(8) . ?
N5 C21 1.342(7) . ?
N5 C2 1.370(8) . ?
N5 C22 1.434(8) . ?
N4 C27 1.303(8) . ?
N4 C8 1.364(8) . ?
N4 Ni1 2.078(5) 2_645 ?
N3 C28 1.344(7) . ?
N3 C10 1.361(8) . ?
N3 C23 1.441(8) . ?
N2 C19 1.367(8) . ?
N2 C24 1.369(8) . ?
N2 H2 0.8600 . ?
C36 C35 1.384(8) . ?
C36 C18 1.401(8) . ?
C36 C34 1.453(8) . ?
C35 C30 1.389(8) . ?
C35 H35 0.9300 . ?
N1 C18 1.370(8) . ?
N1 C13 1.393(9) . ?
N1 H1 0.8600 . ?
C34 C33 1.392(8) . ?
C34 C13 1.412(8) . ?
C33 C32 1.373(8) . ?
C33 H33 0.9300 . ?
C32 C4 1.400(9) . ?
C31 H31 0.9300 . ?
C30 C16 1.404(8) . ?
C29 C15 1.395(8) . ?
C29 C24 1.409(8) . ?
C29 C26 1.440(8) . ?
C28 H28 0.9300 . ?
C27 H27 0.9300 . ?
C26 C17 1.393(8) . ?
C26 C19 1.413(8) . ?
C25 C20 1.336(9) . ?
C25 H25 0.9300 . ?
C24 C12 1.400(9) . ?
C23 C17 1.383(8) . ?
C23 C14 1.403(8) . ?
C22 C15 1.376(8) . ?
C22 C11 1.405(8) . ?
C21 H21 0.9300 . ?
C20 H20 0.9300 . ?
C19 C7 1.396(9) . ?
C18 C5 1.388(9) . ?
C17 H17 0.9300 . ?
C16 C5 1.371(9) . ?
C16 H16 0.9300 . ?
C15 H15 0.9300 . ?
C14 C7 1.372(9) . ?
C14 H14 0.9300 . ?
C13 C3 1.378(10) . ?
C12 C11 1.379(9) . ?
C12 H12 0.9300 . ?
C11 H11 0.9300 . ?
C10 C9 1.352(9) . ?
C10 H10 0.9300 . ?
C9 H9 0.9300 . ?
C8 C1 1.372(9) . ?
C8 H8 0.9300 . ?
C7 H7 0.9300 . ?
C6 C2 1.338(10) . ?
C6 H6 0.9300 . ?
C5 H5 0.9300 . ?
C4 C3 1.361(10) . ?
C4 H4 0.9300 . ?
C3 H3 0.9300 . ?
C2 H2A 0.9300 . ?
C1 H1A 0.9300 . ?

loop_
_geom_torsion_atom_site_label_1
_geom_torsion_atom_site_label_2
_geom_torsion_atom_site_label_3
_geom_torsion_atom_site_label_4
_geom_torsion
_geom_torsion_site_symmetry_1
_geom_torsion_site_symmetry_2
_geom_torsion_site_symmetry_3
_geom_torsion_site_symmetry_4
_geom_torsion_publ_flag
O2 Mo1 O5 Ni1 138.9(2) . . . . ?
O1 Mo1 O5 Ni1 -106.6(2) . . . . ?
O7 Mo1 O5 Ni1 13.07(18) . . . . ?
O6 Mo1 O5 Ni1 24.7(5) 3_666 . . . ?
C18 C36 C35 C30 -3.4(8) . . . . ?
C34 C36 C35 C30 172.3(6) . . . . ?
C35 C36 C34 C33 4.7(11) . . . . ?
C18 C36 C34 C33 -179.2(6) . . . . ?
C35 C36 C34 C13 -176.2(6) . . . . ?
C18 C36 C34 C13 -0.1(6) . . . . ?
C13 C34 C33 C32 1.3(8) . . . . ?
C36 C34 C33 C32 -179.6(6) . . . . ?
C34 C33 C32 C4 -0.6(9) . . . . ?
C34 C33 C32 N6 -176.5(5) . . . . ?
C27 N6 C32 C33 138.7(6) . . . . ?
C1 N6 C32 C33 -35.5(9) . . . . ?
C27 N6 C32 C4 -37.3(9) . . . . ?
C1 N6 C32 C4 148.4(7) . . . . ?
C25 N10 C31 N7 -0.1(7) . . . . ?
Ni1 N10 C31 N7 174.2(4) . . . . ?
C20 N7 C31 N10 0.9(7) . . . . ?
C30 N7 C31 N10 170.7(5) . . . . ?
C36 C35 C30 C16 5.1(8) . . . . ?
C36 C35 C30 N7 -167.1(5) . . . . ?
C31 N7 C30 C35 25.4(8) . . . . ?
C20 N7 C30 C35 -167.5(6) . . . . ?
C31 N7 C30 C16 -147.0(6) . . . . ?
C20 N7 C30 C16 20.1(9) . . . . ?
C9 N8 C28 N3 1.1(7) . . . . ?
Ni1 N8 C28 N3 -168.0(4) 3_666 . . . ?
C10 N3 C28 N8 -1.4(7) . . . . ?
C23 N3 C28 N8 178.4(5) . . . . ?
C8 N4 C27 N6 0.1(7) . . . . ?
Ni1 N4 C27 N6 156.9(4) 2_645 . . . ?
C1 N6 C27 N4 -0.8(7) . . . . ?
C32 N6 C27 N4 -176.0(5) . . . . ?
C15 C29 C26 C17 -1.1(12) . . . . ?
C24 C29 C26 C17 178.4(7) . . . . ?
C15 C29 C26 C19 -179.3(7) . . . . ?
C24 C29 C26 C19 0.2(7) . . . . ?
C31 N10 C25 C20 -0.8(7) . . . . ?
Ni1 N10 C25 C20 -174.2(4) . . . . ?
C19 N2 C24 C12 179.8(6) . . . . ?
C19 N2 C24 C29 -0.1(7) . . . . ?
C15 C29 C24 N2 179.5(5) . . . . ?
C26 C29 C24 N2 0.0(7) . . . . ?
C15 C29 C24 C12 -0.4(9) . . . . ?
C26 C29 C24 C12 -180.0(6) . . . . ?
C28 N3 C23 C17 -33.7(8) . . . . ?
C10 N3 C23 C17 146.1(6) . . . . ?
C28 N3 C23 C14 141.6(6) . . . . ?
C10 N3 C23 C14 -38.6(9) . . . . ?
C21 N5 C22 C15 32.5(9) . . . . ?
C2 N5 C22 C15 -145.5(7) . . . . ?
C21 N5 C22 C11 -147.3(6) . . . . ?
C2 N5 C22 C11 34.8(9) . . . . ?
C6 N9 C21 N5 -1.1(7) . . . . ?
Ni1 N9 C21 N5 175.2(4) . . . . ?
C2 N5 C21 N9 1.0(7) . . . . ?
C22 N5 C21 N9 -177.3(5) . . . . ?
N10 C25 C20 N7 1.3(7) . . . . ?
C31 N7 C20 C25 -1.4(7) . . . . ?
C30 N7 C20 C25 -170.2(6) . . . . ?
C24 N2 C19 C7 -179.7(6) . . . . ?
C24 N2 C19 C26 0.2(7) . . . . ?
C17 C26 C19 N2 -178.7(5) . . . . ?
C29 C26 C19 N2 -0.2(7) . . . . ?
C17 C26 C19 C7 1.2(9) . . . . ?
C29 C26 C19 C7 179.7(6) . . . . ?
C13 N1 C18 C5 177.3(7) . . . . ?
C13 N1 C18 C36 -0.8(8) . . . . ?
C35 C36 C18 N1 177.2(6) . . . . ?
C34 C36 C18 N1 0.6(7) . . . . ?
C35 C36 C18 C5 -1.1(9) . . . . ?
C34 C36 C18 C5 -177.7(6) . . . . ?
C14 C23 C17 C26 -3.6(9) . . . . ?
N3 C23 C17 C26 171.8(5) . . . . ?
C19 C26 C17 C23 2.4(9) . . . . ?
C29 C26 C17 C23 -175.6(6) . . . . ?
C35 C30 C16 C5 -2.4(9) . . . . ?
N7 C30 C16 C5 169.8(5) . . . . ?
C11 C22 C15 C29 1.9(9) . . . . ?
N5 C22 C15 C29 -177.8(5) . . . . ?
C24 C29 C15 C22 -1.4(9) . . . . ?
C26 C29 C15 C22 178.0(6) . . . . ?
C17 C23 C14 C7 1.1(10) . . . . ?
N3 C23 C14 C7 -174.1(6) . . . . ?
C18 N1 C13 C3 -178.9(7) . . . . ?
C18 N1 C13 C34 0.7(8) . . . . ?
C33 C34 C13 C3 -1.4(10) . . . . ?
C36 C34 C13 C3 179.3(6) . . . . ?
C33 C34 C13 N1 178.9(5) . . . . ?
C36 C34 C13 N1 -0.4(7) . . . . ?
N2 C24 C12 C11 -178.2(6) . . . . ?
C29 C24 C12 C11 1.7(9) . . . . ?
C24 C12 C11 C22 -1.3(9) . . . . ?
C15 C22 C11 C12 -0.6(10) . . . . ?
N5 C22 C11 C12 179.2(6) . . . . ?
C28 N3 C10 C9 1.1(7) . . . . ?
C23 N3 C10 C9 -178.7(6) . . . . ?
N3 C10 C9 N8 -0.5(7) . . . . ?
C28 N8 C9 C10 -0.3(7) . . . . ?
Ni1 N8 C9 C10 168.2(4) 3_666 . . . ?
C27 N4 C8 C1 0.6(8) . . . . ?
Ni1 N4 C8 C1 -152.1(5) 2_645 . . . ?
C23 C14 C7 C19 2.5(10) . . . . ?
N2 C19 C7 C14 176.3(6) . . . . ?
C26 C19 C7 C14 -3.6(9) . . . . ?
C21 N9 C6 C2 0.7(8) . . . . ?
Ni1 N9 C6 C2 -175.2(5) . . . . ?
C30 C16 C5 C18 -2.1(10) . . . . ?
N1 C18 C5 C16 -174.1(7) . . . . ?
C36 C18 C5 C16 3.8(10) . . . . ?
C33 C32 C4 C3 0.0(11) . . . . ?
N6 C32 C4 C3 175.9(6) . . . . ?
C32 C4 C3 C13 0.0(11) . . . . ?
N1 C13 C3 C4 -179.7(7) . . . . ?
C34 C13 C3 C4 0.8(11) . . . . ?
N9 C6 C2 N5 -0.1(9) . . . . ?
C21 N5 C2 C6 -0.5(8) . . . . ?
C22 N5 C2 C6 177.8(6) . . . . ?
C27 N6 C1 C8 1.1(8) . . . . ?
C32 N6 C1 C8 176.2(6) . . . . ?
N4 C8 C1 N6 -1.1(9) . . . . ?
